data_4306145
loop_
_publ_author_name
'Nail M. Shavaleev'
'Rosario Scopelliti'
'Fr\'ed\'eric Gumy'
'Jean-Claude G. B\"unzli'

_publ_contact_author_address
;Ecole polytechnique f\'ed\'erale de Lausanne
Institut des sciences et ing\'enierie chimiques
EPFL SB ISIC LCSL
BCH 1402 (B\^at. BCH)
CH-1015 Lausanne
Switzerland
;
_publ_contact_author_email jean-claude.bunzli@epfl.ch
_publ_contact_author_fax '+41 21 693 98 25'
_publ_contact_author_name 'Jean-Claude B\"unzli'
_publ_contact_author_phone '+41 21 693 98 21'
_publ_section_title
;
Near-Infrared Luminescence of Nine-Coordinate Neodymium Complexes with
Benzimidazole-Substituted 8-Hydroxyquinolines
;
_journal_name_full 'Inorganic Chemistry'
_journal_page_first 9055
_journal_page_last 9068
_journal_paper_doi 10.1021/ic8010585
_journal_volume 47
_journal_year 2008
_chemical_formula_moiety 'C60 H51 Cl3 N9 Nd O3'
_chemical_formula_sum 'C60 H51 Cl3 N9 Nd O3'
_chemical_formula_weight 1196.69
_chemical_name_systematic
; 
 ? 
;
_space_group_IT_number 2
_symmetry_cell_setting triclinic
_symmetry_space_group_name_Hall '-P 1'
_symmetry_space_group_name_H-M 'P -1'
_atom_sites_solution_hydrogens geom
_atom_sites_solution_primary direct
_atom_sites_solution_secondary difmap
_audit_creation_method SHELXL-97
_cell_angle_alpha 66.715(6)
_cell_angle_beta 86.990(5)
_cell_angle_gamma 78.926(7)
_cell_formula_units_Z 2
_cell_length_a 13.0964(10)
_cell_length_b 15.0877(12)
_cell_length_c 16.9417(9)
_cell_measurement_reflns_used 3548
_cell_measurement_temperature 140(2)
_cell_measurement_theta_max 27.4645
_cell_measurement_theta_min 2.6410
_cell_volume 3016.7(4)
_computing_cell_refinement
; 
CrysAlis RED, Oxford Diffraction Ltd., 
Version 1.171.32.5 (release 08-05-2007 CrysAlis171 .NET) 
(compiled May  8 2007,13:10:02) 
;
_computing_data_collection
; 
CrysAlis CCD, Oxford Diffraction Ltd., 
Version 1.171.32.5 (release 08-05-2007 CrysAlis171 .NET) 
(compiled May  8 2007,13:10:02) 
;
_computing_data_reduction
; 
CrysAlis RED, Oxford Diffraction Ltd., 
Version 1.171.32.5 (release 08-05-2007 CrysAlis171 .NET) 
(compiled May  8 2007,13:10:02) 
;
_computing_molecular_graphics 'Bruker SHELXTL'
_computing_publication_material 'Bruker SHELXTL'
_computing_structure_refinement 'SHELXL-97 (Sheldrick, 1997)'
_computing_structure_solution 'SHELXS-97 (Sheldrick, 1990)'
_diffrn_ambient_temperature 140(2)
_diffrn_detector_area_resol_mean 8.2812
_diffrn_measured_fraction_theta_full 0.992
_diffrn_measured_fraction_theta_max 0.992
_diffrn_measurement_device_type 'Oxford Diffraction, KM4/Sapphire CCD'
_diffrn_measurement_method 'phi and omega scans'
_diffrn_radiation_monochromator graphite
_diffrn_radiation_source 'fine-focus sealed tube'
_diffrn_radiation_type MoK\a
_diffrn_radiation_wavelength 0.71073
_diffrn_reflns_av_R_equivalents 0.1553
_diffrn_reflns_av_sigmaI/netI 0.3187
_diffrn_reflns_limit_h_max 15
_diffrn_reflns_limit_h_min -15
_diffrn_reflns_limit_k_max 17
_diffrn_reflns_limit_k_min -17
_diffrn_reflns_limit_l_max 20
_diffrn_reflns_limit_l_min -20
_diffrn_reflns_number 24196
_diffrn_reflns_theta_full 25.03
_diffrn_reflns_theta_max 25.03
_diffrn_reflns_theta_min 2.65
_exptl_absorpt_coefficient_mu 1.043
_exptl_absorpt_correction_T_max 1.00000
_exptl_absorpt_correction_T_min 0.69441
_exptl_absorpt_correction_type multi-scan
_exptl_absorpt_process_details
; 
CrysAlis RED, Oxford Diffraction Ltd., 
Version 1.171.32.5 (release 08-05-2007 CrysAlis171 .NET) 
(compiled May  8 2007,13:10:02) 
Empirical absorption correction using spherical harmonics, 
 implemented in SCALE3 ABSPACK scaling algorithm. 
;
_exptl_crystal_colour orange
_exptl_crystal_density_diffrn 1.317
_exptl_crystal_density_method 'not measured'
_exptl_crystal_description irregular
_exptl_crystal_F_000 1218
_exptl_crystal_size_max 0.33
_exptl_crystal_size_mid 0.30
_exptl_crystal_size_min 0.26
_platon_squeeze_details
;
;
_refine_diff_density_max 2.270
_refine_diff_density_min -0.881
_refine_diff_density_rms 0.178
_refine_ls_extinction_method none
_refine_ls_goodness_of_fit_ref 0.952
_refine_ls_hydrogen_treatment riding
_refine_ls_matrix_type full
_refine_ls_number_parameters 685
_refine_ls_number_reflns 10573
_refine_ls_number_restraints 486
_refine_ls_restrained_S_all 0.939
_refine_ls_R_factor_all 0.2209
_refine_ls_R_factor_gt 0.1109
_refine_ls_shift/su_max 0.000
_refine_ls_shift/su_mean 0.000
_refine_ls_structure_factor_coef Fsqd
_refine_ls_weighting_details 'calc w=1/[\s^2^(Fo^2^)+(0.1365P)^2^+0.0000P] where P=(Fo^2^+2Fc^2^)/3'
_refine_ls_weighting_scheme calc
_refine_ls_wR_factor_gt 0.2328
_refine_ls_wR_factor_ref 0.2889
_reflns_number_gt 4471
_reflns_number_total 10573
_reflns_threshold_expression >2sigma(I)
_cod_data_source_file ic8010585_si_005_08.cif
_cod_data_source_block '[Nd(L-Cl)3]'
_cod_depositor_comments
;
The following automatic conversions were performed:
'_symmetry_cell_setting' value 'Triclinic' changed to 'triclinic'
according to '/home/saulius/struct/CIF-dictionaries/cif_core.dic'
dictionary named 'cif_core.dic' version 2.4.1 from 2010-06-29.

Automatic conversion script
Id: cif_fix_enum 1527 2010-12-29 10:47:43Z saulius 
;
_cod_database_code 4306145

loop_
_symmetry_equiv_pos_as_xyz
'x, y, z'
'-x, -y, -z'

loop_
_atom_site_label
_atom_site_type_symbol
_atom_site_fract_x
_atom_site_fract_y
_atom_site_fract_z
_atom_site_U_iso_or_equiv
_atom_site_adp_type
_atom_site_occupancy
_atom_site_symmetry_multiplicity
_atom_site_calc_flag
_atom_site_refinement_flags
_atom_site_disorder_assembly
_atom_site_disorder_group
Nd1 Nd 0.15927(7) 0.21977(6) 0.22221(5) 0.0321(3) Uani 1 1 d . . .
Cl1 Cl 0.0689(4) -0.3345(3) 0.5289(2) 0.0510(11) Uani 1 1 d . . .
Cl2 Cl -0.1223(3) 0.1788(3) -0.1814(2) 0.0461(11) Uani 1 1 d . . .
Cl3 Cl 0.6057(3) 0.3102(3) -0.1377(3) 0.0616(13) Uani 1 1 d . . .
O1 O 0.1545(7) 0.3819(7) 0.2066(6) 0.037(2) Uani 1 1 d . . .
O2 O 0.3368(8) 0.2015(8) 0.2720(6) 0.047(3) Uani 1 1 d . . .
O3 O -0.0169(7) 0.2308(7) 0.2625(6) 0.040(3) Uani 1 1 d . . .
N1 N 0.1653(8) 0.2459(8) 0.3667(7) 0.027(3) Uani 1 1 d U . .
N2 N 0.1611(9) 0.0627(8) 0.3737(7) 0.033(3) Uani 1 1 d U . .
N3 N 0.1395(8) -0.0006(8) 0.5143(6) 0.025(3) Uani 1 1 d U . .
N4 N 0.3024(8) 0.0688(7) 0.2104(7) 0.025(3) Uani 1 1 d U . .
N5 N 0.1111(9) 0.1024(8) 0.1310(6) 0.028(3) Uani 1 1 d U . .
N6 N 0.1903(9) 0.0360(8) 0.0390(7) 0.031(3) Uani 1 1 d U . .
N7 N 0.0223(10) 0.3239(8) 0.0978(7) 0.035(3) Uani 1 1 d U . .
N8 N 0.2239(9) 0.2948(7) 0.0621(6) 0.027(3) Uani 1 1 d U . .
N9 N 0.2088(9) 0.3742(8) -0.0782(7) 0.027(3) Uani 1 1 d U . .
C1 C 0.1717(11) 0.4101(11) 0.2687(9) 0.036(3) Uani 1 1 d U . .
C2 C 0.1802(12) 0.5040(11) 0.2563(10) 0.044(4) Uani 1 1 d U . .
H2 H 0.1690 0.5551 0.2006 0.053 Uiso 1 1 calc R . .
C3 C 0.2052(12) 0.5245(12) 0.3257(10) 0.045(4) Uani 1 1 d U . .
H3 H 0.2125 0.5895 0.3156 0.054 Uiso 1 1 calc R . .
C4 C 0.2197(11) 0.4544(11) 0.4077(9) 0.039(4) Uani 1 1 d U . .
H4 H 0.2402 0.4699 0.4530 0.046 Uiso 1 1 calc R . .
C5 C 0.2039(11) 0.3591(12) 0.4241(10) 0.040(3) Uani 1 1 d U . .
C6 C 0.1823(10) 0.3343(10) 0.3552(8) 0.026(3) Uani 1 1 d U . .
C7 C 0.2168(11) 0.2792(11) 0.5084(8) 0.037(3) Uani 1 1 d U . .
H7 H 0.2341 0.2895 0.5575 0.044 Uiso 1 1 calc R . .
C8 C 0.2036(10) 0.1903(11) 0.5150(9) 0.033(3) Uani 1 1 d U . .
H8 H 0.2132 0.1374 0.5697 0.039 Uiso 1 1 calc R . .
C9 C 0.1765(10) 0.1727(10) 0.4446(8) 0.030(3) Uani 1 1 d U . .
C10 C 0.1592(10) 0.0787(9) 0.4438(9) 0.027(3) Uani 1 1 d U . .
C11 C 0.1267(11) -0.0733(10) 0.4863(8) 0.030(3) Uani 1 1 d U . .
C12 C 0.1013(10) -0.1624(10) 0.5293(9) 0.032(3) Uani 1 1 d U . .
H12 H 0.0889 -0.1874 0.5892 0.039 Uiso 1 1 calc R . .
C13 C 0.0951(12) -0.2134(11) 0.4799(9) 0.045(4) Uani 1 1 d U . .
C14 C 0.1071(12) -0.1774(11) 0.3905(10) 0.046(4) Uani 1 1 d U . .
H14 H 0.0976 -0.2161 0.3598 0.055 Uiso 1 1 calc R . .
C15 C 0.1332(11) -0.0846(9) 0.3466(9) 0.033(3) Uani 1 1 d U . .
H15 H 0.1441 -0.0587 0.2864 0.039 Uiso 1 1 calc R . .
C16 C 0.1419(11) -0.0335(9) 0.3970(8) 0.033(3) Uani 1 1 d U . .
C17 C 0.1235(12) -0.0121(11) 0.6052(8) 0.041(4) Uani 1 1 d U . .
H17A H 0.0692 -0.0522 0.6298 0.049 Uiso 1 1 calc R . .
H17B H 0.0985 0.0533 0.6069 0.049 Uiso 1 1 calc R . .
C18 C 0.2224(11) -0.0606(12) 0.6594(9) 0.045(4) Uani 1 1 d U . .
H18A H 0.2784 -0.0229 0.6338 0.054 Uiso 1 1 calc R . .
H18B H 0.2454 -0.1281 0.6618 0.054 Uiso 1 1 calc R . .
C19 C 0.2006(12) -0.0637(12) 0.7508(8) 0.045(4) Uani 1 1 d U . .
H19A H 0.1420 -0.0983 0.7749 0.054 Uiso 1 1 calc R . .
H19B H 0.1808 0.0040 0.7485 0.054 Uiso 1 1 calc R . .
C20 C 0.3006(13) -0.1186(11) 0.8100(9) 0.060(5) Uani 1 1 d U . .
H20A H 0.3097 -0.1892 0.8241 0.090 Uiso 1 1 calc R . .
H20B H 0.2928 -0.1068 0.8631 0.090 Uiso 1 1 calc R . .
H20C H 0.3616 -0.0940 0.7798 0.090 Uiso 1 1 calc R . .
C21 C 0.3943(11) 0.1078(15) 0.3033(10) 0.047(4) Uani 1 1 d U . .
C22 C 0.4680(11) 0.0827(13) 0.3698(9) 0.045(4) Uani 1 1 d U . .
H22 H 0.4788 0.1275 0.3938 0.054 Uiso 1 1 calc R . .
C23 C 0.5259(11) -0.0168(12) 0.3988(9) 0.045(4) Uani 1 1 d U . .
H23 H 0.5718 -0.0384 0.4470 0.054 Uiso 1 1 calc R . .
C24 C 0.5206(11) -0.0812(11) 0.3637(8) 0.035(4) Uani 1 1 d U . .
H24 H 0.5671 -0.1427 0.3818 0.043 Uiso 1 1 calc R . .
C25 C 0.4441(12) -0.0550(12) 0.2993(10) 0.044(4) Uani 1 1 d U . .
C26 C 0.3810(11) 0.0365(12) 0.2713(8) 0.035(3) Uani 1 1 d U . .
C27 C 0.4271(12) -0.1148(12) 0.2586(10) 0.044(4) Uani 1 1 d U . .
H27 H 0.4704 -0.1776 0.2729 0.053 Uiso 1 1 calc R . .
C28 C 0.3484(12) -0.0844(11) 0.1976(10) 0.045(4) Uani 1 1 d U . .
H28 H 0.3355 -0.1262 0.1710 0.054 Uiso 1 1 calc R . .
C29 C 0.2866(11) 0.0112(10) 0.1753(8) 0.029(3) Uani 1 1 d U . .
C30 C 0.1954(11) 0.0517(10) 0.1137(8) 0.030(3) Uani 1 1 d U . .
C31 C 0.0915(11) 0.0866(10) 0.0057(9) 0.030(3) Uani 1 1 d U . .
C32 C 0.0424(11) 0.1030(10) -0.0733(8) 0.029(3) Uani 1 1 d U . .
H32 H 0.0751 0.0778 -0.1134 0.035 Uiso 1 1 calc R . .
C33 C -0.0548(11) 0.1573(10) -0.0860(8) 0.028(3) Uani 1 1 d U . .
C34 C -0.1059(11) 0.1915(10) -0.0293(9) 0.030(3) Uani 1 1 d U . .
H34 H -0.1757 0.2262 -0.0415 0.037 Uiso 1 1 calc R . .
C35 C -0.0552(10) 0.1756(9) 0.0481(8) 0.022(3) Uani 1 1 d U . .
H35 H -0.0887 0.1990 0.0891 0.027 Uiso 1 1 calc R . .
C36 C 0.0459(11) 0.1240(10) 0.0603(9) 0.029(3) Uani 1 1 d U . .
C37 C 0.2681(11) -0.0176(12) 0.0001(10) 0.042(4) Uani 1 1 d U . .
H37A H 0.2353 -0.0203 -0.0500 0.051 Uiso 1 1 calc R . .
H37B H 0.2891 -0.0859 0.0425 0.051 Uiso 1 1 calc R . .
C38 C 0.3626(14) 0.0259(14) -0.0283(12) 0.067(5) Uani 1 1 d U . .
H38A H 0.3936 0.0304 0.0217 0.081 Uiso 1 1 calc R . .
H38B H 0.4137 -0.0198 -0.0462 0.081 Uiso 1 1 calc R . .
C39 C 0.3484(16) 0.1215(14) -0.0976(13) 0.077(5) Uani 1 1 d U . .
H39A H 0.4144 0.1463 -0.1051 0.093 Uiso 1 1 calc R . .
H39B H 0.2950 0.1669 -0.0813 0.093 Uiso 1 1 calc R . .
C40 C 0.3139(13) 0.1239(11) -0.1875(11) 0.059(5) Uani 1 1 d U . .
H40A H 0.3750 0.1228 -0.2234 0.088 Uiso 1 1 calc R . .
H40B H 0.2629 0.1839 -0.2169 0.088 Uiso 1 1 calc R . .
H40C H 0.2827 0.0664 -0.1776 0.088 Uiso 1 1 calc R . .
C41 C -0.0974(12) 0.2921(11) 0.2137(9) 0.038(4) Uani 1 1 d U . .
C42 C -0.1935(12) 0.3106(10) 0.2376(9) 0.038(4) Uani 1 1 d U . .
H42 H -0.2088 0.2817 0.2968 0.046 Uiso 1 1 calc R . .
C43 C -0.2738(13) 0.3709(11) 0.1793(10) 0.050(4) Uani 1 1 d U . .
H43 H -0.3413 0.3825 0.2010 0.060 Uiso 1 1 calc R . .
C44 C -0.2605(13) 0.4153(11) 0.0906(9) 0.047(4) Uani 1 1 d U . .
H44 H -0.3169 0.4542 0.0517 0.057 Uiso 1 1 calc R . .
C45 C -0.1617(11) 0.3992(9) 0.0637(8) 0.024(3) Uani 1 1 d U . .
C46 C -0.0756(12) 0.3391(10) 0.1229(8) 0.030(3) Uani 1 1 d U . .
C47 C -0.1355(12) 0.4440(10) -0.0234(9) 0.039(4) Uani 1 1 d U . .
H47 H -0.1872 0.4874 -0.0652 0.047 Uiso 1 1 calc R . .
C48 C -0.0305(13) 0.4234(11) -0.0477(9) 0.046(4) Uani 1 1 d U . .
H48 H -0.0134 0.4496 -0.1067 0.055 Uiso 1 1 calc R . .
C49 C 0.0470(12) 0.3655(10) 0.0135(9) 0.033(3) Uani 1 1 d U . .
C50 C 0.1561(11) 0.3485(9) -0.0012(8) 0.024(3) Uani 1 1 d U . .
C51 C 0.3130(10) 0.3394(9) -0.0609(9) 0.024(3) Uani 1 1 d U . .
C52 C 0.3971(12) 0.3494(10) -0.1137(9) 0.037(4) Uani 1 1 d U . .
H52 H 0.3887 0.3851 -0.1741 0.044 Uiso 1 1 calc R . .
C53 C 0.4940(12) 0.3053(12) -0.0753(10) 0.046(4) Uani 1 1 d U . .
C54 C 0.5067(12) 0.2526(11) 0.0130(9) 0.041(4) Uani 1 1 d U . .
H54 H 0.5742 0.2220 0.0379 0.049 Uiso 1 1 calc R . .
C55 C 0.4227(11) 0.2451(11) 0.0631(9) 0.036(3) Uani 1 1 d U . .
H55 H 0.4321 0.2104 0.1236 0.043 Uiso 1 1 calc R . .
C56 C 0.3230(10) 0.2871(10) 0.0283(8) 0.024(3) Uani 1 1 d U . .
C57 C 0.1664(13) 0.4327(11) -0.1695(8) 0.045(4) Uani 1 1 d U . .
H57A H 0.1109 0.4881 -0.1708 0.055 Uiso 1 1 calc R . .
H57B H 0.2227 0.4602 -0.2070 0.055 Uiso 1 1 calc R . .
C58 C 0.1231(12) 0.3677(11) -0.2024(8) 0.040(4) Uani 1 1 d U . .
H58A H 0.0605 0.3478 -0.1701 0.048 Uiso 1 1 calc R . .
H58B H 0.1755 0.3076 -0.1935 0.048 Uiso 1 1 calc R . .
C59 C 0.0941(13) 0.4239(13) -0.3000(8) 0.060(5) Uani 1 1 d U . .
H59A H 0.1554 0.4482 -0.3318 0.072 Uiso 1 1 calc R . .
H59B H 0.0378 0.4812 -0.3085 0.072 Uiso 1 1 calc R . .
C60 C 0.0574(17) 0.3539(16) -0.3355(12) 0.094(7) Uani 1 1 d U . .
H60A H 0.1074 0.2917 -0.3172 0.140 Uiso 1 1 calc R . .
H60B H 0.0531 0.3846 -0.3984 0.140 Uiso 1 1 calc R . .
H60C H -0.0112 0.3413 -0.3131 0.140 Uiso 1 1 calc R . .

loop_
_atom_site_aniso_label
_atom_site_aniso_U_11
_atom_site_aniso_U_22
_atom_site_aniso_U_33
_atom_site_aniso_U_23
_atom_site_aniso_U_13
_atom_site_aniso_U_12
Nd1 0.0422(6) 0.0352(5) 0.0114(4) 0.0020(3) -0.0029(3) -0.0136(4)
Cl1 0.082(3) 0.041(2) 0.028(2) -0.0026(19) 0.001(2) -0.030(2)
Cl2 0.051(3) 0.067(3) 0.023(2) -0.017(2) 0.0002(17) -0.021(2)
Cl3 0.055(3) 0.075(3) 0.042(3) -0.012(2) 0.013(2) -0.009(3)
O1 0.047(7) 0.031(6) 0.019(5) 0.005(5) -0.004(4) -0.012(5)
O2 0.043(7) 0.075(8) 0.021(5) -0.001(6) 0.002(5) -0.045(6)
O3 0.044(7) 0.039(6) 0.024(5) 0.008(5) -0.003(5) -0.019(5)
N1 0.030(6) 0.030(6) 0.022(6) -0.012(5) -0.008(5) -0.003(5)
N2 0.042(7) 0.023(6) 0.019(6) 0.002(5) -0.012(5) 0.007(5)
N3 0.031(6) 0.026(6) 0.010(5) 0.001(4) 0.011(4) -0.007(5)
N4 0.030(6) 0.009(5) 0.027(6) 0.005(5) 0.007(5) -0.012(5)
N5 0.032(6) 0.037(6) 0.009(5) 0.003(4) 0.008(4) -0.021(5)
N6 0.024(6) 0.029(6) 0.041(6) -0.018(5) 0.007(5) 0.005(5)
N7 0.047(7) 0.031(6) 0.024(6) -0.004(5) 0.003(5) -0.014(6)
N8 0.049(7) 0.023(6) 0.014(5) -0.005(5) -0.006(5) -0.028(5)
N9 0.031(6) 0.031(6) 0.027(6) -0.022(5) 0.003(5) -0.003(5)
C1 0.032(8) 0.048(9) 0.020(7) -0.001(7) 0.003(6) -0.016(7)
C2 0.053(9) 0.036(8) 0.034(8) -0.004(7) 0.004(7) -0.012(7)
C3 0.056(9) 0.044(8) 0.040(8) -0.018(7) -0.006(7) -0.016(7)
C4 0.046(8) 0.057(9) 0.025(7) -0.030(7) 0.009(6) -0.008(7)
C5 0.038(7) 0.051(8) 0.041(7) -0.019(7) 0.004(6) -0.029(7)
C6 0.030(7) 0.030(7) 0.018(6) -0.014(6) 0.005(5) 0.003(6)
C7 0.046(8) 0.058(9) 0.019(7) -0.018(7) -0.006(6) -0.032(7)
C8 0.015(7) 0.055(9) 0.031(7) -0.016(7) -0.007(5) -0.011(6)
C9 0.028(7) 0.033(7) 0.023(6) -0.010(6) -0.006(5) 0.004(6)
C10 0.034(7) 0.014(6) 0.036(7) -0.009(6) -0.014(6) -0.010(6)
C11 0.054(8) 0.029(7) 0.012(6) -0.011(5) 0.007(5) -0.015(6)
C12 0.039(7) 0.043(7) 0.032(7) -0.021(6) 0.002(6) -0.033(6)
C13 0.059(9) 0.050(8) 0.034(8) -0.009(7) 0.016(7) -0.046(7)
C14 0.072(10) 0.038(8) 0.036(8) -0.015(7) 0.012(7) -0.027(8)
C15 0.052(8) 0.017(7) 0.036(7) -0.021(6) 0.020(6) -0.001(6)
C16 0.047(8) 0.012(6) 0.020(6) 0.005(5) 0.003(6) 0.015(6)
C17 0.056(9) 0.047(8) 0.011(6) -0.004(6) -0.001(6) -0.006(7)
C18 0.031(8) 0.053(9) 0.022(7) 0.013(7) -0.013(6) 0.000(7)
C19 0.051(9) 0.062(10) 0.015(7) -0.008(7) -0.005(6) -0.008(8)
C20 0.089(11) 0.046(9) 0.022(8) 0.011(7) -0.030(8) -0.007(9)
C21 0.012(7) 0.092(10) 0.031(8) -0.008(8) 0.008(6) -0.029(8)
C22 0.034(8) 0.078(10) 0.019(7) -0.015(7) 0.005(6) -0.011(8)
C23 0.023(8) 0.076(10) 0.017(7) -0.005(7) 0.006(6) 0.002(7)
C24 0.031(8) 0.048(8) 0.020(7) -0.019(6) 0.005(6) 0.022(7)
C25 0.032(8) 0.051(8) 0.037(7) -0.018(7) 0.003(6) 0.023(7)
C26 0.032(7) 0.060(8) 0.020(6) -0.020(6) 0.010(5) -0.019(7)
C27 0.052(9) 0.049(9) 0.039(8) -0.029(7) 0.021(7) -0.003(7)
C28 0.056(9) 0.037(8) 0.044(8) -0.012(7) -0.003(7) -0.022(7)
C29 0.038(7) 0.029(7) 0.015(6) -0.002(6) 0.001(5) -0.010(6)
C30 0.037(8) 0.021(7) 0.014(6) 0.009(5) 0.005(6) 0.001(6)
C31 0.024(7) 0.028(7) 0.034(7) -0.010(6) 0.021(6) -0.004(6)
C32 0.039(8) 0.029(7) 0.021(6) -0.002(6) 0.014(6) -0.029(6)
C33 0.037(8) 0.025(7) 0.011(6) 0.010(6) 0.002(6) -0.020(6)
C34 0.023(7) 0.026(7) 0.028(7) 0.009(6) -0.002(6) -0.010(6)
C35 0.031(7) 0.026(7) 0.011(6) -0.003(5) 0.003(5) -0.018(6)
C36 0.027(7) 0.027(7) 0.034(7) -0.011(6) 0.006(6) -0.010(6)
C37 0.031(8) 0.054(9) 0.043(8) -0.021(7) 0.008(7) -0.007(7)
C38 0.066(10) 0.078(11) 0.056(10) -0.019(9) 0.007(8) -0.024(9)
C39 0.093(12) 0.063(11) 0.086(13) -0.023(10) -0.006(10) -0.049(10)
C40 0.066(12) 0.031(10) 0.073(13) -0.009(9) 0.016(10) -0.023(9)
C41 0.034(8) 0.045(8) 0.030(7) 0.001(7) -0.019(7) -0.025(7)
C42 0.053(9) 0.036(8) 0.020(7) -0.007(6) -0.013(6) 0.000(7)
C43 0.055(9) 0.043(9) 0.036(8) 0.002(7) -0.009(7) -0.008(7)
C44 0.058(9) 0.043(9) 0.024(7) 0.000(7) -0.015(7) 0.002(8)
C45 0.035(7) 0.016(6) 0.020(6) -0.003(5) -0.006(6) -0.010(6)
C46 0.054(8) 0.025(7) 0.012(6) -0.008(5) 0.006(6) -0.006(6)
C47 0.047(8) 0.033(8) 0.018(7) 0.011(6) -0.010(6) -0.007(7)
C48 0.066(9) 0.041(8) 0.023(7) 0.003(6) -0.005(7) -0.023(8)
C49 0.049(8) 0.018(7) 0.031(7) -0.001(6) -0.014(6) -0.015(6)
C50 0.038(7) 0.025(7) 0.020(6) -0.018(5) 0.004(5) -0.010(6)
C51 0.022(7) 0.025(6) 0.037(7) -0.022(6) 0.011(5) -0.011(6)
C52 0.055(9) 0.025(7) 0.023(7) -0.006(6) 0.011(6) -0.001(7)
C53 0.033(8) 0.062(9) 0.044(8) -0.029(7) 0.021(7) 0.004(7)
C54 0.042(9) 0.056(9) 0.035(8) -0.026(7) -0.003(7) -0.015(7)
C55 0.041(8) 0.047(8) 0.023(7) -0.013(6) 0.003(6) -0.016(7)
C56 0.029(7) 0.034(7) 0.017(6) -0.009(5) 0.011(5) -0.024(6)
C57 0.073(10) 0.040(8) 0.012(6) 0.001(6) -0.016(7) -0.005(8)
C58 0.052(9) 0.062(9) 0.006(6) -0.017(6) 0.004(6) -0.006(7)
C59 0.057(10) 0.098(12) 0.006(7) 0.006(8) 0.002(7) -0.025(9)
C60 0.116(17) 0.117(17) 0.034(11) -0.013(12) -0.025(11) -0.019(14)

loop_
_atom_type_symbol
_atom_type_description
_atom_type_scat_dispersion_real
_atom_type_scat_dispersion_imag
_atom_type_scat_source
C C 0.0033 0.0016 'International Tables Vol C Tables 4.2.6.8 and 6.1.1.4'
H H 0.0000 0.0000 'International Tables Vol C Tables 4.2.6.8 and 6.1.1.4'
N N 0.0061 0.0033 'International Tables Vol C Tables 4.2.6.8 and 6.1.1.4'
O O 0.0106 0.0060 'International Tables Vol C Tables 4.2.6.8 and 6.1.1.4'
Cl Cl 0.1484 0.1585 'International Tables Vol C Tables 4.2.6.8 and 6.1.1.4'
Nd Nd -0.1943 3.0179 'International Tables Vol C Tables 4.2.6.8 and 6.1.1.4'

loop_
_geom_angle_atom_site_label_1
_geom_angle_atom_site_label_2
_geom_angle_atom_site_label_3
_geom_angle
_geom_angle_site_symmetry_1
_geom_angle_site_symmetry_3
_geom_angle_publ_flag
O1 Nd1 O3 90.4(3) . . ?
O1 Nd1 O2 81.3(4) . . ?
O3 Nd1 O2 144.0(3) . . ?
O1 Nd1 N7 76.0(3) . . ?
O3 Nd1 N7 64.2(3) . . ?
O2 Nd1 N7 144.1(3) . . ?
O1 Nd1 N1 64.5(3) . . ?
O3 Nd1 N1 77.5(3) . . ?
O2 Nd1 N1 67.3(3) . . ?
N7 Nd1 N1 123.9(3) . . ?
O1 Nd1 N8 80.1(3) . . ?
O3 Nd1 N8 125.0(3) . . ?
O2 Nd1 N8 88.2(3) . . ?
N7 Nd1 N8 60.9(4) . . ?
N1 Nd1 N8 138.9(3) . . ?
O1 Nd1 N2 125.7(3) . . ?
O3 Nd1 N2 75.8(3) . . ?
O2 Nd1 N2 80.8(3) . . ?
N7 Nd1 N2 135.1(3) . . ?
N1 Nd1 N2 61.4(3) . . ?
N8 Nd1 N2 149.3(3) . . ?
O1 Nd1 N4 137.6(3) . . ?
O3 Nd1 N4 131.9(3) . . ?
O2 Nd1 N4 63.0(4) . . ?
N7 Nd1 N4 120.2(3) . . ?
N1 Nd1 N4 115.8(3) . . ?
N8 Nd1 N4 76.7(3) . . ?
N2 Nd1 N4 72.7(3) . . ?
O1 Nd1 N5 142.5(3) . . ?
O3 Nd1 N5 86.2(3) . . ?
O2 Nd1 N5 120.9(4) . . ?
N7 Nd1 N5 68.9(3) . . ?
N1 Nd1 N5 149.2(3) . . ?
N8 Nd1 N5 71.6(3) . . ?
N2 Nd1 N5 89.5(3) . . ?
N4 Nd1 N5 58.4(3) . . ?
C1 O1 Nd1 125.9(8) . . ?
C21 O2 Nd1 116.2(8) . . ?
C41 O3 Nd1 125.8(9) . . ?
C6 N1 C9 120.9(11) . . ?
C6 N1 Nd1 113.4(8) . . ?
C9 N1 Nd1 123.8(8) . . ?
C10 N2 C16 107.0(11) . . ?
C10 N2 Nd1 117.2(9) . . ?
C16 N2 Nd1 134.3(8) . . ?
C10 N3 C11 107.7(10) . . ?
C10 N3 C17 130.1(12) . . ?
C11 N3 C17 121.9(11) . . ?
C29 N4 C26 118.5(12) . . ?
C29 N4 Nd1 125.7(9) . . ?
C26 N4 Nd1 112.1(9) . . ?
C30 N5 C36 102.0(11) . . ?
C30 N5 Nd1 111.7(8) . . ?
C36 N5 Nd1 133.1(9) . . ?
C30 N6 C31 102.8(11) . . ?
C30 N6 C37 130.5(12) . . ?
C31 N6 C37 126.6(12) . . ?
C46 N7 C49 121.0(12) . . ?
C46 N7 Nd1 115.0(8) . . ?
C49 N7 Nd1 123.9(10) . . ?
C50 N8 C56 108.7(11) . . ?
C50 N8 Nd1 119.9(9) . . ?
C56 N8 Nd1 131.3(8) . . ?
C51 N9 C50 109.1(11) . . ?
C51 N9 C57 121.5(11) . . ?
C50 N9 C57 129.4(12) . . ?
O1 C1 C2 124.7(13) . . ?
O1 C1 C6 116.0(13) . . ?
C2 C1 C6 119.3(13) . . ?
C1 C2 C3 120.0(14) . . ?
C1 C2 H2 120.0 . . ?
C3 C2 H2 120.0 . . ?
C4 C3 C2 122.5(14) . . ?
C4 C3 H3 118.7 . . ?
C2 C3 H3 118.7 . . ?
C3 C4 C5 119.2(13) . . ?
C3 C4 H4 120.4 . . ?
C5 C4 H4 120.4 . . ?
C4 C5 C6 120.0(14) . . ?
C4 C5 C7 123.9(13) . . ?
C6 C5 C7 116.0(13) . . ?
N1 C6 C5 122.8(12) . . ?
N1 C6 C1 118.3(12) . . ?
C5 C6 C1 118.8(13) . . ?
C8 C7 C5 118.1(12) . . ?
C8 C7 H7 121.0 . . ?
C5 C7 H7 121.0 . . ?
C7 C8 C9 122.7(13) . . ?
C7 C8 H8 118.7 . . ?
C9 C8 H8 118.7 . . ?
N1 C9 C8 119.3(12) . . ?
N1 C9 C10 113.0(11) . . ?
C8 C9 C10 127.7(13) . . ?
N2 C10 N3 111.9(11) . . ?
N2 C10 C9 122.5(12) . . ?
N3 C10 C9 125.6(12) . . ?
C12 C11 N3 131.1(12) . . ?
C12 C11 C16 123.7(13) . . ?
N3 C11 C16 105.2(11) . . ?
C11 C12 C13 114.4(13) . . ?
C11 C12 H12 122.8 . . ?
C13 C12 H12 122.8 . . ?
C12 C13 C14 124.8(13) . . ?
C12 C13 Cl1 119.4(11) . . ?
C14 C13 Cl1 115.8(11) . . ?
C15 C14 C13 120.1(14) . . ?
C15 C14 H14 119.9 . . ?
C13 C14 H14 119.9 . . ?
C16 C15 C14 115.1(13) . . ?
C16 C15 H15 122.5 . . ?
C14 C15 H15 122.5 . . ?
C15 C16 C11 121.7(13) . . ?
C15 C16 N2 130.0(12) . . ?
C11 C16 N2 108.2(12) . . ?
N3 C17 C18 112.0(12) . . ?
N3 C17 H17A 109.2 . . ?
C18 C17 H17A 109.2 . . ?
N3 C17 H17B 109.2 . . ?
C18 C17 H17B 109.2 . . ?
H17A C17 H17B 107.9 . . ?
C17 C18 C19 108.5(12) . . ?
C17 C18 H18A 110.0 . . ?
C19 C18 H18A 110.0 . . ?
C17 C18 H18B 110.0 . . ?
C19 C18 H18B 110.0 . . ?
H18A C18 H18B 108.4 . . ?
C18 C19 C20 109.7(12) . . ?
C18 C19 H19A 109.7 . . ?
C20 C19 H19A 109.7 . . ?
C18 C19 H19B 109.7 . . ?
C20 C19 H19B 109.7 . . ?
H19A C19 H19B 108.2 . . ?
C19 C20 H20A 109.5 . . ?
C19 C20 H20B 109.5 . . ?
H20A C20 H20B 109.5 . . ?
C19 C20 H20C 109.5 . . ?
H20A C20 H20C 109.5 . . ?
H20B C20 H20C 109.5 . . ?
O2 C21 C22 117.8(16) . . ?
O2 C21 C26 122.4(13) . . ?
C22 C21 C26 119.8(18) . . ?
C21 C22 C23 114.5(16) . . ?
C21 C22 H22 122.7 . . ?
C23 C22 H22 122.7 . . ?
C24 C23 C22 125.9(14) . . ?
C24 C23 H23 117.0 . . ?
C22 C23 H23 117.0 . . ?
C23 C24 C25 117.8(14) . . ?
C23 C24 H24 121.1 . . ?
C25 C24 H24 121.1 . . ?
C26 C25 C27 115.4(14) . . ?
C26 C25 C24 120.0(15) . . ?
C27 C25 C24 124.6(15) . . ?
N4 C26 C25 124.8(14) . . ?
N4 C26 C21 113.7(14) . . ?
C25 C26 C21 121.5(14) . . ?
C28 C27 C25 120.8(16) . . ?
C28 C27 H27 119.6 . . ?
C25 C27 H27 119.6 . . ?
C27 C28 C29 118.5(14) . . ?
C27 C28 H28 120.7 . . ?
C29 C28 H28 120.7 . . ?
N4 C29 C28 121.8(13) . . ?
N4 C29 C30 113.8(13) . . ?
C28 C29 C30 124.2(13) . . ?
N5 C30 N6 115.4(12) . . ?
N5 C30 C29 119.9(12) . . ?
N6 C30 C29 124.7(13) . . ?
C36 C31 N6 107.8(13) . . ?
C36 C31 C32 122.3(13) . . ?
N6 C31 C32 129.9(12) . . ?
C33 C32 C31 114.2(13) . . ?
C33 C32 H32 122.9 . . ?
C31 C32 H32 122.9 . . ?
C32 C33 C34 125.0(13) . . ?
C32 C33 Cl2 117.1(11) . . ?
C34 C33 Cl2 117.8(11) . . ?
C33 C34 C35 119.8(13) . . ?
C33 C34 H34 120.1 . . ?
C35 C34 H34 120.1 . . ?
C36 C35 C34 115.9(13) . . ?
C36 C35 H35 122.0 . . ?
C34 C35 H35 122.0 . . ?
C31 C36 C35 122.6(13) . . ?
C31 C36 N5 112.0(13) . . ?
C35 C36 N5 125.4(13) . . ?
N6 C37 C38 114.4(13) . . ?
N6 C37 H37A 108.7 . . ?
C38 C37 H37A 108.7 . . ?
N6 C37 H37B 108.7 . . ?
C38 C37 H37B 108.7 . . ?
H37A C37 H37B 107.6 . . ?
C39 C38 C37 116.4(16) . . ?
C39 C38 H38A 108.2 . . ?
C37 C38 H38A 108.2 . . ?
C39 C38 H38B 108.2 . . ?
C37 C38 H38B 108.2 . . ?
H38A C38 H38B 107.3 . . ?
C38 C39 C40 114.5(15) . . ?
C38 C39 H39A 108.6 . . ?
C40 C39 H39A 108.6 . . ?
C38 C39 H39B 108.6 . . ?
C40 C39 H39B 108.6 . . ?
H39A C39 H39B 107.6 . . ?
C39 C40 H40A 109.5 . . ?
C39 C40 H40B 109.5 . . ?
H40A C40 H40B 109.5 . . ?
C39 C40 H40C 109.5 . . ?
H40A C40 H40C 109.5 . . ?
H40B C40 H40C 109.5 . . ?
C42 C41 O3 127.4(14) . . ?
C42 C41 C46 117.7(13) . . ?
O3 C41 C46 114.9(14) . . ?
C41 C42 C43 122.4(15) . . ?
C41 C42 H42 118.8 . . ?
C43 C42 H42 118.8 . . ?
C42 C43 C44 123.6(16) . . ?
C42 C43 H43 118.2 . . ?
C44 C43 H43 118.2 . . ?
C45 C44 C43 115.6(13) . . ?
C45 C44 H44 122.2 . . ?
C43 C44 H44 122.2 . . ?
C44 C45 C47 121.9(12) . . ?
C44 C45 C46 122.3(12) . . ?
C47 C45 C46 115.7(13) . . ?
N7 C46 C45 123.1(12) . . ?
N7 C46 C41 118.5(12) . . ?
C45 C46 C41 118.3(13) . . ?
C45 C47 C48 119.2(13) . . ?
C45 C47 H47 120.4 . . ?
C48 C47 H47 120.4 . . ?
C49 C48 C47 120.9(14) . . ?
C49 C48 H48 119.6 . . ?
C47 C48 H48 119.6 . . ?
N7 C49 C48 119.9(15) . . ?
N7 C49 C50 113.8(12) . . ?
C48 C49 C50 126.2(14) . . ?
N8 C50 N9 108.5(12) . . ?
N8 C50 C49 121.5(12) . . ?
N9 C50 C49 129.8(12) . . ?
N9 C51 C52 131.6(13) . . ?
N9 C51 C56 105.8(11) . . ?
C52 C51 C56 122.7(13) . . ?
C51 C52 C53 117.2(14) . . ?
C51 C52 H52 121.4 . . ?
C53 C52 H52 121.4 . . ?
C52 C53 C54 121.6(14) . . ?
C52 C53 Cl3 120.6(12) . . ?
C54 C53 Cl3 117.8(12) . . ?
C55 C54 C53 119.8(14) . . ?
C55 C54 H54 120.1 . . ?
C53 C54 H54 120.1 . . ?
C54 C55 C56 121.3(13) . . ?
C54 C55 H55 119.3 . . ?
C56 C55 H55 119.3 . . ?
C55 C56 N8 134.7(12) . . ?
C55 C56 C51 117.4(12) . . ?
N8 C56 C51 107.8(11) . . ?
C58 C57 N9 110.1(11) . . ?
C58 C57 H57A 109.6 . . ?
N9 C57 H57A 109.6 . . ?
C58 C57 H57B 109.6 . . ?
N9 C57 H57B 109.6 . . ?
H57A C57 H57B 108.2 . . ?
C57 C58 C59 109.9(13) . . ?
C57 C58 H58A 109.7 . . ?
C59 C58 H58A 109.7 . . ?
C57 C58 H58B 109.7 . . ?
C59 C58 H58B 109.7 . . ?
H58A C58 H58B 108.2 . . ?
C58 C59 C60 109.8(14) . . ?
C58 C59 H59A 109.7 . . ?
C60 C59 H59A 109.7 . . ?
C58 C59 H59B 109.7 . . ?
C60 C59 H59B 109.7 . . ?
H59A C59 H59B 108.2 . . ?
C59 C60 H60A 109.5 . . ?
C59 C60 H60B 109.5 . . ?
H60A C60 H60B 109.5 . . ?
C59 C60 H60C 109.5 . . ?
H60A C60 H60C 109.5 . . ?
H60B C60 H60C 109.5 . . ?

loop_
_geom_bond_atom_site_label_1
_geom_bond_atom_site_label_2
_geom_bond_distance
_geom_bond_site_symmetry_2
_geom_bond_publ_flag
Nd1 O1 2.343(9) . ?
Nd1 O3 2.365(10) . ?
Nd1 O2 2.443(9) . ?
Nd1 N7 2.612(11) . ?
Nd1 N1 2.636(10) . ?
Nd1 N8 2.656(10) . ?
Nd1 N2 2.716(11) . ?
Nd1 N4 2.725(11) . ?
Nd1 N5 2.935(11) . ?
Cl1 C13 1.777(14) . ?
Cl2 C33 1.767(13) . ?
Cl3 C53 1.754(15) . ?
O1 C1 1.324(16) . ?
O2 C21 1.37(2) . ?
O3 C41 1.328(16) . ?
N1 C6 1.331(16) . ?
N1 C9 1.337(16) . ?
N2 C10 1.301(16) . ?
N2 C16 1.414(17) . ?
N3 C10 1.371(16) . ?
N3 C11 1.396(16) . ?
N3 C17 1.488(16) . ?
N4 C29 1.281(16) . ?
N4 C26 1.372(17) . ?
N5 C30 1.307(16) . ?
N5 C36 1.401(16) . ?
N6 C30 1.385(17) . ?
N6 C31 1.389(17) . ?
N6 C37 1.470(17) . ?
N7 C46 1.335(17) . ?
N7 C49 1.364(17) . ?
N8 C50 1.317(16) . ?
N8 C56 1.393(16) . ?
N9 C51 1.367(16) . ?
N9 C50 1.391(16) . ?
N9 C57 1.517(16) . ?
C1 C2 1.374(19) . ?
C1 C6 1.452(18) . ?
C2 C3 1.40(2) . ?
C2 H2 0.9500 . ?
C3 C4 1.369(19) . ?
C3 H3 0.9500 . ?
C4 C5 1.408(19) . ?
C4 H4 0.9500 . ?
C5 C6 1.415(18) . ?
C5 C7 1.451(19) . ?
C7 C8 1.346(18) . ?
C7 H7 0.9500 . ?
C8 C9 1.397(17) . ?
C8 H8 0.9500 . ?
C9 C10 1.484(18) . ?
C11 C12 1.349(17) . ?
C11 C16 1.408(17) . ?
C12 C13 1.355(19) . ?
C12 H12 0.9500 . ?
C13 C14 1.40(2) . ?
C14 C15 1.403(18) . ?
C14 H14 0.9500 . ?
C15 C16 1.379(18) . ?
C15 H15 0.9500 . ?
C17 C18 1.512(18) . ?
C17 H17A 0.9900 . ?
C17 H17B 0.9900 . ?
C18 C19 1.544(19) . ?
C18 H18A 0.9900 . ?
C18 H18B 0.9900 . ?
C19 C20 1.572(19) . ?
C19 H19A 0.9900 . ?
C19 H19B 0.9900 . ?
C20 H20A 0.9800 . ?
C20 H20B 0.9800 . ?
C20 H20C 0.9800 . ?
C21 C22 1.409(19) . ?
C21 C26 1.42(2) . ?
C22 C23 1.44(2) . ?
C22 H22 0.9500 . ?
C23 C24 1.34(2) . ?
C23 H23 0.9500 . ?
C24 C25 1.404(19) . ?
C24 H24 0.9500 . ?
C25 C26 1.38(2) . ?
C25 C27 1.39(2) . ?
C27 C28 1.38(2) . ?
C27 H27 0.9500 . ?
C28 C29 1.43(2) . ?
C28 H28 0.9500 . ?
C29 C30 1.494(18) . ?
C31 C36 1.326(18) . ?
C31 C32 1.426(19) . ?
C32 C33 1.351(18) . ?
C32 H32 0.9500 . ?
C33 C34 1.352(19) . ?
C34 C35 1.413(17) . ?
C34 H34 0.9500 . ?
C35 C36 1.381(18) . ?
C35 H35 0.9500 . ?
C37 C38 1.48(2) . ?
C37 H37A 0.9900 . ?
C37 H37B 0.9900 . ?
C38 C39 1.44(2) . ?
C38 H38A 0.9900 . ?
C38 H38B 0.9900 . ?
C39 C40 1.60(2) . ?
C39 H39A 0.9900 . ?
C39 H39B 0.9900 . ?
C40 H40A 0.9800 . ?
C40 H40B 0.9800 . ?
C40 H40C 0.9800 . ?
C41 C42 1.31(2) . ?
C41 C46 1.456(19) . ?
C42 C43 1.393(19) . ?
C42 H42 0.9500 . ?
C43 C44 1.40(2) . ?
C43 H43 0.9500 . ?
C44 C45 1.359(19) . ?
C44 H44 0.9500 . ?
C45 C47 1.415(18) . ?
C45 C46 1.451(18) . ?
C47 C48 1.43(2) . ?
C47 H47 0.9500 . ?
C48 C49 1.386(19) . ?
C48 H48 0.9500 . ?
C49 C50 1.430(19) . ?
C51 C52 1.374(18) . ?
C51 C56 1.400(17) . ?
C52 C53 1.38(2) . ?
C52 H52 0.9500 . ?
C53 C54 1.39(2) . ?
C54 C55 1.348(19) . ?
C54 H54 0.9500 . ?
C55 C56 1.387(19) . ?
C55 H55 0.9500 . ?
C57 C58 1.508(19) . ?
C57 H57A 0.9900 . ?
C57 H57B 0.9900 . ?
C58 C59 1.559(17) . ?
C58 H58A 0.9900 . ?
C58 H58B 0.9900 . ?
C59 C60 1.56(2) . ?
C59 H59A 0.9900 . ?
C59 H59B 0.9900 . ?
C60 H60A 0.9800 . ?
C60 H60B 0.9800 . ?
C60 H60C 0.9800 . ?

loop_
_geom_torsion_atom_site_label_1
_geom_torsion_atom_site_label_2
_geom_torsion_atom_site_label_3
_geom_torsion_atom_site_label_4
_geom_torsion
_geom_torsion_site_symmetry_1
_geom_torsion_site_symmetry_2
_geom_torsion_site_symmetry_3
_geom_torsion_site_symmetry_4
_geom_torsion_publ_flag
O3 Nd1 O1 C1 86.3(10) . . . . ?
O2 Nd1 O1 C1 -58.6(10) . . . . ?
N7 Nd1 O1 C1 149.5(11) . . . . ?
N1 Nd1 O1 C1 10.4(10) . . . . ?
N8 Nd1 O1 C1 -148.2(11) . . . . ?
N2 Nd1 O1 C1 13.5(12) . . . . ?
N4 Nd1 O1 C1 -90.7(11) . . . . ?
N5 Nd1 O1 C1 170.6(9) . . . . ?
O1 Nd1 O2 C21 174.7(10) . . . . ?
O3 Nd1 O2 C21 96.1(11) . . . . ?
N7 Nd1 O2 C21 -134.1(9) . . . . ?
N1 Nd1 O2 C21 108.9(10) . . . . ?
N8 Nd1 O2 C21 -105.0(10) . . . . ?
N2 Nd1 O2 C21 46.2(10) . . . . ?
N4 Nd1 O2 C21 -29.0(9) . . . . ?
N5 Nd1 O2 C21 -37.7(10) . . . . ?
O1 Nd1 O3 C41 62.2(11) . . . . ?
O2 Nd1 O3 C41 138.0(10) . . . . ?
N7 Nd1 O3 C41 -12.0(10) . . . . ?
N1 Nd1 O3 C41 125.9(11) . . . . ?
N8 Nd1 O3 C41 -16.0(12) . . . . ?
N2 Nd1 O3 C41 -170.9(11) . . . . ?
N4 Nd1 O3 C41 -120.5(10) . . . . ?
N5 Nd1 O3 C41 -80.4(11) . . . . ?
O1 Nd1 N1 C6 -12.0(8) . . . . ?
O3 Nd1 N1 C6 -108.6(9) . . . . ?
O2 Nd1 N1 C6 79.1(9) . . . . ?
N7 Nd1 N1 C6 -61.9(10) . . . . ?
N8 Nd1 N1 C6 21.1(11) . . . . ?
N2 Nd1 N1 C6 170.8(10) . . . . ?
N4 Nd1 N1 C6 120.6(8) . . . . ?
N5 Nd1 N1 C6 -168.3(8) . . . . ?
O1 Nd1 N1 C9 -176.2(11) . . . . ?
O3 Nd1 N1 C9 87.2(10) . . . . ?
O2 Nd1 N1 C9 -85.2(10) . . . . ?
N7 Nd1 N1 C9 133.9(10) . . . . ?
N8 Nd1 N1 C9 -143.1(10) . . . . ?
N2 Nd1 N1 C9 6.6(9) . . . . ?
N4 Nd1 N1 C9 -43.6(11) . . . . ?
N5 Nd1 N1 C9 27.5(13) . . . . ?
O1 Nd1 N2 C10 0.0(12) . . . . ?
O3 Nd1 N2 C10 -80.1(10) . . . . ?
O2 Nd1 N2 C10 72.3(10) . . . . ?
N7 Nd1 N2 C10 -107.4(10) . . . . ?
N1 Nd1 N2 C10 3.2(9) . . . . ?
N8 Nd1 N2 C10 142.7(9) . . . . ?
N4 Nd1 N2 C10 136.8(11) . . . . ?
N5 Nd1 N2 C10 -166.3(10) . . . . ?
O1 Nd1 N2 C16 163.9(11) . . . . ?
O3 Nd1 N2 C16 83.8(12) . . . . ?
O2 Nd1 N2 C16 -123.8(12) . . . . ?
N7 Nd1 N2 C16 56.4(13) . . . . ?
N1 Nd1 N2 C16 167.0(13) . . . . ?
N8 Nd1 N2 C16 -53.4(15) . . . . ?
N4 Nd1 N2 C16 -59.4(12) . . . . ?
N5 Nd1 N2 C16 -2.5(12) . . . . ?
O1 Nd1 N4 C29 -138.3(9) . . . . ?
O3 Nd1 N4 C29 45.8(12) . . . . ?
O2 Nd1 N4 C29 -174.5(11) . . . . ?
N7 Nd1 N4 C29 -35.4(11) . . . . ?
N1 Nd1 N4 C29 142.1(10) . . . . ?
N8 Nd1 N4 C29 -79.7(10) . . . . ?
N2 Nd1 N4 C29 97.2(10) . . . . ?
N5 Nd1 N4 C29 -3.2(9) . . . . ?
O1 Nd1 N4 C26 63.9(10) . . . . ?
O3 Nd1 N4 C26 -112.0(9) . . . . ?
O2 Nd1 N4 C26 27.7(8) . . . . ?
N7 Nd1 N4 C26 166.8(8) . . . . ?
N1 Nd1 N4 C26 -15.7(10) . . . . ?
N8 Nd1 N4 C26 122.5(9) . . . . ?
N2 Nd1 N4 C26 -60.6(9) . . . . ?
N5 Nd1 N4 C26 -161.0(10) . . . . ?
O1 Nd1 N5 C30 112.2(9) . . . . ?
O3 Nd1 N5 C30 -162.1(8) . . . . ?
O2 Nd1 N5 C30 -7.2(9) . . . . ?
N7 Nd1 N5 C30 134.1(9) . . . . ?
N1 Nd1 N5 C30 -104.5(9) . . . . ?
N8 Nd1 N5 C30 69.0(8) . . . . ?
N2 Nd1 N5 C30 -86.2(8) . . . . ?
N4 Nd1 N5 C30 -16.3(8) . . . . ?
O1 Nd1 N5 C36 -20.6(14) . . . . ?
O3 Nd1 N5 C36 65.2(11) . . . . ?
O2 Nd1 N5 C36 -139.9(11) . . . . ?
N7 Nd1 N5 C36 1.4(11) . . . . ?
N1 Nd1 N5 C36 122.8(11) . . . . ?
N8 Nd1 N5 C36 -63.7(11) . . . . ?
N2 Nd1 N5 C36 141.1(11) . . . . ?
N4 Nd1 N5 C36 -149.0(12) . . . . ?
O1 Nd1 N7 C46 -89.8(10) . . . . ?
O3 Nd1 N7 C46 7.6(9) . . . . ?
O2 Nd1 N7 C46 -142.3(9) . . . . ?
N1 Nd1 N7 C46 -44.5(11) . . . . ?
N8 Nd1 N7 C46 -176.1(11) . . . . ?
N2 Nd1 N7 C46 37.3(11) . . . . ?
N4 Nd1 N7 C46 132.9(9) . . . . ?
N5 Nd1 N7 C46 103.8(10) . . . . ?
O1 Nd1 N7 C49 86.4(10) . . . . ?
O3 Nd1 N7 C49 -176.1(12) . . . . ?
O2 Nd1 N7 C49 33.9(14) . . . . ?
N1 Nd1 N7 C49 131.8(10) . . . . ?
N8 Nd1 N7 C49 0.1(9) . . . . ?
N2 Nd1 N7 C49 -146.5(9) . . . . ?
N4 Nd1 N7 C49 -50.9(11) . . . . ?
N5 Nd1 N7 C49 -80.0(10) . . . . ?
O1 Nd1 N8 C50 -78.6(9) . . . . ?
O3 Nd1 N8 C50 5.0(10) . . . . ?
O2 Nd1 N8 C50 -160.1(9) . . . . ?
N7 Nd1 N8 C50 0.9(8) . . . . ?
N1 Nd1 N8 C50 -108.6(9) . . . . ?
N2 Nd1 N8 C50 131.4(9) . . . . ?
N4 Nd1 N8 C50 137.2(9) . . . . ?
N5 Nd1 N8 C50 76.4(9) . . . . ?
O1 Nd1 N8 C56 102.7(10) . . . . ?
O3 Nd1 N8 C56 -173.8(9) . . . . ?
O2 Nd1 N8 C56 21.2(10) . . . . ?
N7 Nd1 N8 C56 -177.9(11) . . . . ?
N1 Nd1 N8 C56 72.7(12) . . . . ?
N2 Nd1 N8 C56 -47.3(13) . . . . ?
N4 Nd1 N8 C56 -41.5(10) . . . . ?
N5 Nd1 N8 C56 -102.3(11) . . . . ?
Nd1 O1 C1 C2 172.2(11) . . . . ?
Nd1 O1 C1 C6 -7.6(17) . . . . ?
O1 C1 C2 C3 -175.8(14) . . . . ?
C6 C1 C2 C3 4(2) . . . . ?
C1 C2 C3 C4 -2(2) . . . . ?
C2 C3 C4 C5 -3(2) . . . . ?
C3 C4 C5 C6 5(2) . . . . ?
C3 C4 C5 C7 -179.9(14) . . . . ?
C9 N1 C6 C5 -6(2) . . . . ?
Nd1 N1 C6 C5 -170.3(10) . . . . ?
C9 N1 C6 C1 178.3(12) . . . . ?
Nd1 N1 C6 C1 13.6(15) . . . . ?
C4 C5 C6 N1 -179.1(13) . . . . ?
C7 C5 C6 N1 6(2) . . . . ?
C4 C5 C6 C1 -3(2) . . . . ?
C7 C5 C6 C1 -178.1(12) . . . . ?
O1 C1 C6 N1 -5.7(18) . . . . ?
C2 C1 C6 N1 174.6(13) . . . . ?
O1 C1 C6 C5 178.1(12) . . . . ?
C2 C1 C6 C5 -2(2) . . . . ?
C4 C5 C7 C8 -177.2(14) . . . . ?
C6 C5 C7 C8 -2(2) . . . . ?
C5 C7 C8 C9 -1(2) . . . . ?
C6 N1 C9 C8 1.7(19) . . . . ?
Nd1 N1 C9 C8 164.8(9) . . . . ?
C6 N1 C9 C10 -177.3(12) . . . . ?
Nd1 N1 C9 C10 -14.2(15) . . . . ?
C7 C8 C9 N1 2(2) . . . . ?
C7 C8 C9 C10 -179.6(14) . . . . ?
C16 N2 C10 N3 -0.1(15) . . . . ?
Nd1 N2 C10 N3 167.9(8) . . . . ?
C16 N2 C10 C9 179.9(12) . . . . ?
Nd1 N2 C10 C9 -12.1(17) . . . . ?
C11 N3 C10 N2 -0.7(16) . . . . ?
C17 N3 C10 N2 -175.4(13) . . . . ?
C11 N3 C10 C9 179.3(13) . . . . ?
C17 N3 C10 C9 5(2) . . . . ?
N1 C9 C10 N2 17.4(19) . . . . ?
C8 C9 C10 N2 -161.4(14) . . . . ?
N1 C9 C10 N3 -162.6(12) . . . . ?
C8 C9 C10 N3 19(2) . . . . ?
C10 N3 C11 C12 -176.4(15) . . . . ?
C17 N3 C11 C12 -1(2) . . . . ?
C10 N3 C11 C16 1.2(15) . . . . ?
C17 N3 C11 C16 176.4(12) . . . . ?
N3 C11 C12 C13 179.5(15) . . . . ?
C16 C11 C12 C13 2(2) . . . . ?
C11 C12 C13 C14 -4(2) . . . . ?
C11 C12 C13 Cl1 176.8(11) . . . . ?
C12 C13 C14 C15 4(3) . . . . ?
Cl1 C13 C14 C15 -176.8(12) . . . . ?
C13 C14 C15 C16 -2(2) . . . . ?
C14 C15 C16 C11 1(2) . . . . ?
C14 C15 C16 N2 -176.2(14) . . . . ?
C12 C11 C16 C15 -1(2) . . . . ?
N3 C11 C16 C15 -178.8(13) . . . . ?
C12 C11 C16 N2 176.5(13) . . . . ?
N3 C11 C16 N2 -1.3(15) . . . . ?
C10 N2 C16 C15 178.1(15) . . . . ?
Nd1 N2 C16 C15 13(2) . . . . ?
C10 N2 C16 C11 0.9(16) . . . . ?
Nd1 N2 C16 C11 -164.1(9) . . . . ?
C10 N3 C17 C18 -96.5(17) . . . . ?
C11 N3 C17 C18 89.4(16) . . . . ?
N3 C17 C18 C19 176.5(12) . . . . ?
C17 C18 C19 C20 177.2(13) . . . . ?
Nd1 O2 C21 C22 -147.5(10) . . . . ?
Nd1 O2 C21 C26 32.0(17) . . . . ?
O2 C21 C22 C23 -179.5(12) . . . . ?
C26 C21 C22 C23 1(2) . . . . ?
C21 C22 C23 C24 6(2) . . . . ?
C22 C23 C24 C25 -8(2) . . . . ?
C23 C24 C25 C26 3(2) . . . . ?
C23 C24 C25 C27 -178.2(15) . . . . ?
C29 N4 C26 C25 -1(2) . . . . ?
Nd1 N4 C26 C25 158.3(12) . . . . ?
C29 N4 C26 C21 177.5(12) . . . . ?
Nd1 N4 C26 C21 -22.9(14) . . . . ?
C27 C25 C26 N4 3(2) . . . . ?
C24 C25 C26 N4 -178.4(13) . . . . ?
C27 C25 C26 C21 -175.8(13) . . . . ?
C24 C25 C26 C21 3(2) . . . . ?
O2 C21 C26 N4 -3.3(19) . . . . ?
C22 C21 C26 N4 176.2(12) . . . . ?
O2 C21 C26 C25 175.6(13) . . . . ?
C22 C21 C26 C25 -5(2) . . . . ?
C26 C25 C27 C28 -3(2) . . . . ?
C24 C25 C27 C28 178.3(15) . . . . ?
C25 C27 C28 C29 2(2) . . . . ?
C26 N4 C29 C28 0(2) . . . . ?
Nd1 N4 C29 C28 -156.7(10) . . . . ?
C26 N4 C29 C30 176.7(11) . . . . ?
Nd1 N4 C29 C30 20.1(16) . . . . ?
C27 C28 C29 N4 0(2) . . . . ?
C27 C28 C29 C30 -176.7(13) . . . . ?
C36 N5 C30 N6 -1.7(15) . . . . ?
Nd1 N5 C30 N6 -148.4(9) . . . . ?
C36 N5 C30 C29 -178.7(12) . . . . ?
Nd1 N5 C30 C29 34.6(14) . . . . ?
C31 N6 C30 N5 2.3(15) . . . . ?
C37 N6 C30 N5 -179.3(12) . . . . ?
C31 N6 C30 C29 179.2(13) . . . . ?
C37 N6 C30 C29 -2(2) . . . . ?
N4 C29 C30 N5 -38.3(18) . . . . ?
C28 C29 C30 N5 138.5(14) . . . . ?
N4 C29 C30 N6 145.0(13) . . . . ?
C28 C29 C30 N6 -38(2) . . . . ?
C30 N6 C31 C36 -1.9(14) . . . . ?
C37 N6 C31 C36 179.6(12) . . . . ?
C30 N6 C31 C32 175.8(14) . . . . ?
C37 N6 C31 C32 -3(2) . . . . ?
C36 C31 C32 C33 -1.6(19) . . . . ?
N6 C31 C32 C33 -179.0(12) . . . . ?
C31 C32 C33 C34 -2.6(19) . . . . ?
C31 C32 C33 Cl2 -178.7(9) . . . . ?
C32 C33 C34 C35 4(2) . . . . ?
Cl2 C33 C34 C35 179.7(9) . . . . ?
C33 C34 C35 C36 -0.4(18) . . . . ?
N6 C31 C36 C35 -177.3(12) . . . . ?
C32 C31 C36 C35 5(2) . . . . ?
N6 C31 C36 N5 1.1(16) . . . . ?
C32 C31 C36 N5 -176.9(12) . . . . ?
C34 C35 C36 C31 -3.6(19) . . . . ?
C34 C35 C36 N5 178.2(12) . . . . ?
C30 N5 C36 C31 0.3(15) . . . . ?
Nd1 N5 C36 C31 136.0(10) . . . . ?
C30 N5 C36 C35 178.6(12) . . . . ?
Nd1 N5 C36 C35 -45.7(18) . . . . ?
C30 N6 C37 C38 -65(2) . . . . ?
C31 N6 C37 C38 113.4(16) . . . . ?
N6 C37 C38 C39 -65(2) . . . . ?
C37 C38 C39 C40 -66(2) . . . . ?
Nd1 O3 C41 C42 -169.1(12) . . . . ?
Nd1 O3 C41 C46 14.5(17) . . . . ?
O3 C41 C42 C43 -174.9(14) . . . . ?
C46 C41 C42 C43 1(2) . . . . ?
C41 C42 C43 C44 1(3) . . . . ?
C42 C43 C44 C45 -3(2) . . . . ?
C43 C44 C45 C47 -176.3(13) . . . . ?
C43 C44 C45 C46 1(2) . . . . ?
C49 N7 C46 C45 0(2) . . . . ?
Nd1 N7 C46 C45 176.8(9) . . . . ?
C49 N7 C46 C41 179.5(12) . . . . ?
Nd1 N7 C46 C41 -4.1(16) . . . . ?
C44 C45 C46 N7 -178.8(14) . . . . ?
C47 C45 C46 N7 -1.7(19) . . . . ?
C44 C45 C46 C41 2(2) . . . . ?
C47 C45 C46 C41 179.2(12) . . . . ?
C42 C41 C46 N7 177.7(13) . . . . ?
O3 C41 C46 N7 -5.4(19) . . . . ?
C42 C41 C46 C45 -3(2) . . . . ?
O3 C41 C46 C45 173.7(11) . . . . ?
C44 C45 C47 C48 -179.3(14) . . . . ?
C46 C45 C47 C48 3.5(19) . . . . ?
C45 C47 C48 C49 -4(2) . . . . ?
C46 N7 C49 C48 -1(2) . . . . ?
Nd1 N7 C49 C48 -177.0(9) . . . . ?
C46 N7 C49 C50 175.1(12) . . . . ?
Nd1 N7 C49 C50 -1.0(16) . . . . ?
C47 C48 C49 N7 3(2) . . . . ?
C47 C48 C49 C50 -172.6(13) . . . . ?
C56 N8 C50 N9 2.1(14) . . . . ?
Nd1 N8 C50 N9 -176.9(7) . . . . ?
C56 N8 C50 C49 177.2(11) . . . . ?
Nd1 N8 C50 C49 -1.8(16) . . . . ?
C51 N9 C50 N8 -3.2(14) . . . . ?
C57 N9 C50 N8 178.1(12) . . . . ?
C51 N9 C50 C49 -177.8(13) . . . . ?
C57 N9 C50 C49 4(2) . . . . ?
N7 C49 C50 N8 1.8(18) . . . . ?
C48 C49 C50 N8 177.6(13) . . . . ?
N7 C49 C50 N9 175.8(12) . . . . ?
C48 C49 C50 N9 -8(2) . . . . ?
C50 N9 C51 C52 -176.4(14) . . . . ?
C57 N9 C51 C52 2(2) . . . . ?
C50 N9 C51 C56 3.0(14) . . . . ?
C57 N9 C51 C56 -178.2(11) . . . . ?
N9 C51 C52 C53 179.3(13) . . . . ?
C56 C51 C52 C53 0(2) . . . . ?
C51 C52 C53 C54 0(2) . . . . ?
C51 C52 C53 Cl3 177.7(11) . . . . ?
C52 C53 C54 C55 -1(2) . . . . ?
Cl3 C53 C54 C55 -178.6(12) . . . . ?
C53 C54 C55 C56 2(2) . . . . ?
C54 C55 C56 N8 -177.5(14) . . . . ?
C54 C55 C56 C51 -1(2) . . . . ?
C50 N8 C56 C55 176.2(15) . . . . ?
Nd1 N8 C56 C55 -5(2) . . . . ?
C50 N8 C56 C51 -0.2(14) . . . . ?
Nd1 N8 C56 C51 178.6(7) . . . . ?
N9 C51 C56 C55 -178.9(11) . . . . ?
C52 C51 C56 C55 1(2) . . . . ?
N9 C51 C56 N8 -1.7(14) . . . . ?
C52 C51 C56 N8 177.7(12) . . . . ?
C51 N9 C57 C58 100.4(15) . . . . ?
C50 N9 C57 C58 -81.0(17) . . . . ?
N9 C57 C58 C59 -172.0(12) . . . . ?
C57 C58 C59 C60 175.6(14) . . . . ?

loop_
_platon_squeeze_void_nr
_platon_squeeze_void_average_x
_platon_squeeze_void_average_y
_platon_squeeze_void_average_z
_platon_squeeze_void_volume
_platon_squeeze_void_count_electrons
_platon_squeeze_void_content
1 0.096 0.139 0.726 11 3 ' '
2 0.500 0.500 0.523 639 272 ' '
3 0.904 0.861 0.274 11 4 ' '
